data_2106576
loop_
_publ_author_name
'Omaly, J.'
'Kohlmuller, R.'
'Batail, P.'
'Chevalier, R.'

_publ_section_title
;
 Structure de l'oxyde de plomb et de rhodium Ob3 Rh7 O15
;
_journal_name_full 'Acta Crystallographica B (24,1968-38,1982)'
_journal_page_first 1040
_journal_page_last 1044
_journal_volume 36
_journal_year 1980
_chemical_formula_sum 'O15 Pb3 Rh7'
_chemical_name_systematic 'Pb3 Rh7 O15'
_space_group_IT_number 193
_symmetry_space_group_name_Hall '-P 6c 2'
_symmetry_space_group_name_H-M 'P 63/m c m'
_cell_angle_alpha 90
_cell_angle_beta 90
_cell_angle_gamma 120
_cell_formula_units_Z 4
_cell_length_a 10.342
_cell_length_b 10.342
_cell_length_c 13.27
_cell_volume 1229.166
_citation_journal_id_ASTM ACBCAR
_cod_data_source_file Omaly_ACBCAR_1980_72.cif
_cod_data_source_block O15Pb3Rh7
_cod_database_code 2106576

loop_
_symmetry_equiv_pos_as_xyz
x,y,z
x-y,x,z+1/2
-y,x-y,z
-x,-y,z+1/2
-x+y,-x,z
y,-x+y,z+1/2
-y,-x,-z
x-y,-y,-z+1/2
x,x-y,-z
y,x,-z+1/2
-x+y,y,-z
-x,-x+y,-z+1/2
-x,-y,-z
-x+y,-x,-z-1/2
y,-x+y,-z
x,y,-z-1/2
x-y,x,-z
-y,x-y,-z-1/2
y,x,z
-x+y,y,z-1/2
-x,-x+y,z
-y,-x,z-1/2
x-y,-y,z
x,x-y,z-1/2

loop_
_atom_site_label
_atom_site_type_symbol
_atom_site_fract_x
_atom_site_fract_y
_atom_site_fract_z
_atom_site_occupancy
_atom_site_U_iso_or_equiv
Pb2 Pb+2 0.6048 0 0.25 1 0.0
Rh2 Rh+3 0.3333 0.6667 0.1489 1 0.0
O1 O-2 0.1579 0.6659 0.0808 1 0.0
O4 O-2 0.8294 0 0.0795 1 0.0
Pb1 Pb+2 0.2635 0 0.25 1 0.0
O2 O-2 0.3343 0 0.0804 1 0.0
Rh1 Rh+3 0 0 0 1 0.0
O3 O-2 0.5201 0.1784 0.25 1 0.0
Rh4 Rh+3 0.1684 -0.1684 0 1 0.0
Rh3 Rh+4 0.5 0 0 1 0.0
